data_4325548
loop_
_publ_author_name
'Kelly J. Kilpin'
'Emma L. Gavey'
'C. John McAdam'
'Christopher B. Anderson'
'Samuel J. Lind'
'Courtney C. Keep'
'Keith C. Gordon'
'James D. Crowley'

_publ_section_title
;
 Palladium(II) Complexes of Readily Functionalized Bidentate
 2-Pyridyl-1,2,3-triazole "Click" Ligands: A Synthetic, Structural,
 Spectroscopic, and Computational Study
;
_journal_name_full 'Inorganic Chemistry'
_journal_page_first 6334
_journal_page_last 6346
_journal_paper_doi 10.1021/ic200789b
_journal_volume 50
_journal_year 2011
_chemical_formula_moiety 'C28 H24 N8 Pd, 2(C2 H3 N), 2(B F4)'
_chemical_formula_sum 'C32 H30 B2 F8 N10 Pd'
_chemical_formula_weight 834.68
_chemical_name_systematic
;
 ?
;
_space_group_IT_number 14
_symmetry_cell_setting monoclinic
_symmetry_space_group_name_Hall '-P 2yn'
_symmetry_space_group_name_H-M 'P 1 21/n 1'
_atom_sites_solution_hydrogens geom
_atom_sites_solution_primary direct
_atom_sites_solution_secondary difmap
_audit_creation_method SHELXL-97
_cell_angle_alpha 90.00
_cell_angle_beta 96.311(6)
_cell_angle_gamma 90.00
_cell_formula_units_Z 2
_cell_length_a 10.232(2)
_cell_length_b 11.358(2)
_cell_length_c 14.874(3)
_cell_measurement_reflns_used 5242
_cell_measurement_temperature 91(2)
_cell_measurement_theta_max 32.842
_cell_measurement_theta_min 2.5525
_cell_volume 1718.1(6)
_computing_structure_refinement 'SHELXL-97 (Sheldrick, 1997)'
_diffrn_ambient_temperature 91(2)
_diffrn_measured_fraction_theta_full 0.998
_diffrn_measured_fraction_theta_max 0.998
_diffrn_radiation_monochromator graphite
_diffrn_radiation_source 'fine-focus sealed tube'
_diffrn_radiation_type MoK\a
_diffrn_radiation_wavelength 0.71073
_diffrn_reflns_av_R_equivalents 0.0259
_diffrn_reflns_av_sigmaI/netI 0.0196
_diffrn_reflns_limit_h_max 12
_diffrn_reflns_limit_h_min -12
_diffrn_reflns_limit_k_max 13
_diffrn_reflns_limit_k_min -13
_diffrn_reflns_limit_l_max 17
_diffrn_reflns_limit_l_min -18
_diffrn_reflns_number 15411
_diffrn_reflns_theta_full 25.50
_diffrn_reflns_theta_max 25.50
_diffrn_reflns_theta_min 3.29
_exptl_absorpt_coefficient_mu 0.625
_exptl_absorpt_correction_T_max 0.8347
_exptl_absorpt_correction_T_min 0.7017
_exptl_absorpt_correction_type multi-scan
_exptl_absorpt_process_details SADABS
_exptl_crystal_colour yellow
_exptl_crystal_density_diffrn 1.614
_exptl_crystal_description block
_exptl_crystal_F_000 840
_exptl_crystal_size_max 0.61
_exptl_crystal_size_mid 0.31
_exptl_crystal_size_min 0.30
_refine_diff_density_max 0.309
_refine_diff_density_min -0.344
_refine_diff_density_rms 0.052
_refine_ls_extinction_method none
_refine_ls_goodness_of_fit_ref 1.041
_refine_ls_hydrogen_treatment constr
_refine_ls_matrix_type full
_refine_ls_number_parameters 242
_refine_ls_number_reflns 3192
_refine_ls_number_restraints 0
_refine_ls_restrained_S_all 1.041
_refine_ls_R_factor_all 0.0225
_refine_ls_R_factor_gt 0.0202
_refine_ls_shift/su_max 0.001
_refine_ls_shift/su_mean 0.000
_refine_ls_structure_factor_coef Fsqd
_refine_ls_weighting_details 'calc w=1/[\s^2^(Fo^2^)+(0.0173P)^2^+1.5930P] where P=(Fo^2^+2Fc^2^)/3'
_refine_ls_weighting_scheme calc
_refine_ls_wR_factor_gt 0.0487
_refine_ls_wR_factor_ref 0.0500
_reflns_number_gt 2957
_reflns_number_total 3192
_reflns_threshold_expression >2sigma(I)
_cod_data_source_file ic200789b_si_001_05.cif
_cod_data_source_block 820910
_cod_original_cell_volume 1718.0(6)
_cod_database_code 4325548

loop_
_symmetry_equiv_pos_as_xyz
'x, y, z'
'-x+1/2, y+1/2, -z+1/2'
'-x, -y, -z'
'x-1/2, -y-1/2, z-1/2'

loop_
_atom_site_label
_atom_site_type_symbol
_atom_site_fract_x
_atom_site_fract_y
_atom_site_fract_z
_atom_site_U_iso_or_equiv
_atom_site_adp_type
_atom_site_occupancy
_atom_site_symmetry_multiplicity
_atom_site_calc_flag
_atom_site_refinement_flags
C1 C 0.18469(16) -0.17749(15) 1.09915(11) 0.0138(3) Uani 1 1 d .
H1 H 0.1164 -0.1905 1.1364 0.017 Uiso 1 1 calc R
C2 C 0.30038(16) -0.24235(15) 1.11494(11) 0.0155(3) Uani 1 1 d .
H2 H 0.3115 -0.2974 1.1633 0.019 Uiso 1 1 calc R
C3 C 0.39890(16) -0.22583(15) 1.05955(11) 0.0151(3) Uani 1 1 d .
H3 H 0.4770 -0.2716 1.0677 0.018 Uiso 1 1 calc R
C4 C 0.38199(16) -0.14122(15) 0.99173(11) 0.0137(3) Uani 1 1 d .
H4 H 0.4489 -0.1274 0.9535 0.016 Uiso 1 1 calc R
C5 C 0.26611(15) -0.07757(14) 0.98079(10) 0.0110(3) Uani 1 1 d .
C6 C 0.23765(16) 0.01825(14) 0.91642(11) 0.0116(3) Uani 1 1 d .
C7 C 0.30132(16) 0.07559(15) 0.85290(11) 0.0126(3) Uani 1 1 d .
H7 H 0.3861 0.0592 0.8356 0.015 Uiso 1 1 calc R
C8 C 0.23395(16) 0.25401(15) 0.75361(11) 0.0148(3) Uani 1 1 d .
H8A H 0.1468 0.2832 0.7276 0.018 Uiso 1 1 calc R
H8B H 0.2791 0.2208 0.7038 0.018 Uiso 1 1 calc R
C9 C 0.31408(16) 0.35580(15) 0.79678(11) 0.0134(3) Uani 1 1 d .
C10 C 0.42876(16) 0.39153(15) 0.76226(11) 0.0143(3) Uani 1 1 d .
H10 H 0.4584 0.3509 0.7125 0.017 Uiso 1 1 calc R
C11 C 0.50041(16) 0.48721(15) 0.80077(12) 0.0163(4) Uani 1 1 d .
H11 H 0.5778 0.5120 0.7763 0.020 Uiso 1 1 calc R
C12 C 0.45949(17) 0.54613(16) 0.87423(12) 0.0189(4) Uani 1 1 d .
H12 H 0.5089 0.6107 0.9005 0.023 Uiso 1 1 calc R
C13 C 0.34516(18) 0.50992(16) 0.90933(13) 0.0202(4) Uani 1 1 d .
H13 H 0.3168 0.5496 0.9599 0.024 Uiso 1 1 calc R
C14 C 0.27255(17) 0.41582(16) 0.87044(12) 0.0178(4) Uani 1 1 d .
H14 H 0.1941 0.3922 0.8942 0.021 Uiso 1 1 calc R
N4 n 0.16675(13) -0.09713(12) 1.03286(9) 0.0114(3) Uani 1 1 d .
N3 n 0.11918(13) 0.07269(12) 0.91808(9) 0.0114(3) Uani 1 1 d .
N2 n 0.10534(13) 0.16044(12) 0.86016(9) 0.0127(3) Uani 1 1 d .
N1 n 0.21636(13) 0.16093(12) 0.82022(9) 0.0121(3) Uani 1 1 d .
Pd1 Pd 0.0000 0.0000 1.0000 0.00872(6) Uani 1 2 d S
B1 B 0.33808(19) 0.14512(19) 1.15817(14) 0.0184(4) Uani 1 1 d .
F1 F 0.32782(10) 0.18702(10) 1.06996(7) 0.0268(3) Uani 1 1 d .
F2 F 0.42621(12) 0.05011(12) 1.16598(9) 0.0389(3) Uani 1 1 d .
F3 F 0.21671(11) 0.10691(11) 1.17980(8) 0.0324(3) Uani 1 1 d .
F4 F 0.38499(12) 0.23393(11) 1.21670(8) 0.0352(3) Uani 1 1 d .
N5 n -0.06785(17) 0.33172(17) 1.07871(13) 0.0365(4) Uani 1 1 d .
C15 C 0.02923(19) 0.37874(17) 1.09896(13) 0.0240(4) Uani 1 1 d .
C16 C 0.1534(2) 0.4390(2) 1.12583(16) 0.0355(5) Uani 1 1 d .
H16A H 0.1538 0.5151 1.0949 0.053 Uiso 1 1 calc R
H16B H 0.2264 0.3907 1.1093 0.053 Uiso 1 1 calc R
H16C H 0.1634 0.4516 1.1914 0.053 Uiso 1 1 calc R

loop_
_atom_site_aniso_label
_atom_site_aniso_U_11
_atom_site_aniso_U_22
_atom_site_aniso_U_33
_atom_site_aniso_U_23
_atom_site_aniso_U_13
_atom_site_aniso_U_12
C1 0.0141(8) 0.0148(9) 0.0128(8) 0.0011(7) 0.0021(6) 0.0001(7)
C2 0.0169(8) 0.0146(9) 0.0147(8) 0.0039(7) 0.0000(7) 0.0012(7)
C3 0.0123(8) 0.0154(9) 0.0173(8) -0.0017(7) 0.0005(6) 0.0026(7)
C4 0.0121(8) 0.0159(9) 0.0135(8) -0.0022(7) 0.0036(6) -0.0005(7)
C5 0.0121(8) 0.0112(8) 0.0095(8) -0.0022(6) 0.0008(6) -0.0026(6)
C6 0.0109(8) 0.0124(8) 0.0113(8) -0.0026(6) 0.0006(6) -0.0005(6)
C7 0.0115(8) 0.0141(9) 0.0122(8) -0.0017(6) 0.0009(6) -0.0015(6)
C8 0.0155(8) 0.0165(9) 0.0125(8) 0.0044(7) 0.0025(6) -0.0020(7)
C9 0.0136(8) 0.0127(8) 0.0136(8) 0.0051(6) 0.0001(6) 0.0010(7)
C10 0.0131(8) 0.0156(9) 0.0141(8) 0.0044(7) 0.0014(6) 0.0035(7)
C11 0.0112(8) 0.0168(9) 0.0206(9) 0.0078(7) 0.0007(7) 0.0011(7)
C12 0.0197(9) 0.0137(9) 0.0223(9) 0.0034(7) -0.0024(7) -0.0015(7)
C13 0.0243(9) 0.0177(9) 0.0193(9) -0.0006(7) 0.0051(7) 0.0008(7)
C14 0.0159(8) 0.0185(9) 0.0200(9) 0.0030(7) 0.0065(7) -0.0009(7)
N4 0.0113(6) 0.0116(7) 0.0113(7) -0.0009(5) 0.0013(5) -0.0001(5)
N3 0.0121(6) 0.0117(7) 0.0103(7) 0.0004(5) 0.0012(5) -0.0009(5)
N2 0.0125(7) 0.0138(7) 0.0123(7) 0.0018(6) 0.0035(5) -0.0015(6)
N1 0.0116(7) 0.0139(7) 0.0113(7) 0.0015(6) 0.0028(5) -0.0020(6)
Pd1 0.00810(9) 0.00943(10) 0.00884(9) 0.00139(6) 0.00182(6) 0.00054(6)
B1 0.0160(9) 0.0209(11) 0.0192(10) -0.0047(8) 0.0056(8) -0.0031(8)
F1 0.0261(6) 0.0368(7) 0.0178(5) -0.0027(5) 0.0036(4) 0.0020(5)
F2 0.0381(7) 0.0406(7) 0.0415(7) 0.0098(6) 0.0207(6) 0.0190(6)
F3 0.0214(6) 0.0392(7) 0.0391(7) -0.0087(6) 0.0146(5) -0.0113(5)
F4 0.0430(7) 0.0403(7) 0.0229(6) -0.0136(5) 0.0069(5) -0.0198(6)
N5 0.0262(9) 0.0379(11) 0.0453(11) -0.0094(9) 0.0030(8) -0.0022(8)
C15 0.0235(10) 0.0244(10) 0.0244(10) -0.0008(8) 0.0042(8) 0.0020(8)
C16 0.0256(10) 0.0375(13) 0.0433(13) -0.0072(10) 0.0037(9) -0.0070(9)

loop_
_atom_type_symbol
_atom_type_description
_atom_type_scat_dispersion_real
_atom_type_scat_dispersion_imag
_atom_type_scat_source
C C 0.0033 0.0016 'International Tables Vol C Tables 4.2.6.8 and 6.1.1.4'
H H 0.0000 0.0000 'International Tables Vol C Tables 4.2.6.8 and 6.1.1.4'
B B 0.0013 0.0007 'International Tables Vol C Tables 4.2.6.8 and 6.1.1.4'
F F 0.0171 0.0103 'International Tables Vol C Tables 4.2.6.8 and 6.1.1.4'
Pd Pd -0.9988 1.0072 'International Tables Vol C Tables 4.2.6.8 and 6.1.1.4'
N N 0.0061 0.0033 'International Tables Vol C Tables 4.2.6.8 and 6.1.1.4'

loop_
_geom_angle_atom_site_label_1
_geom_angle_atom_site_label_2
_geom_angle_atom_site_label_3
_geom_angle
_geom_angle_site_symmetry_1
_geom_angle_site_symmetry_3
N4 C1 C2 121.95(15) . .
N4 C1 H1 119.0 . .
C2 C1 H1 119.0 . .
C3 C2 C1 119.32(16) . .
C3 C2 H2 120.3 . .
C1 C2 H2 120.3 . .
C2 C3 C4 119.04(16) . .
C2 C3 H3 120.5 . .
C4 C3 H3 120.5 . .
C5 C4 C3 118.91(15) . .
C5 C4 H4 120.5 . .
C3 C4 H4 120.5 . .
N4 C5 C4 122.11(15) . .
N4 C5 C6 112.80(14) . .
C4 C5 C6 125.06(15) . .
N3 C6 C7 106.74(14) . .
N3 C6 C5 116.14(14) . .
C7 C6 C5 137.07(15) . .
N1 C7 C6 104.62(14) . .
N1 C7 H7 127.7 . .
C6 C7 H7 127.7 . .
N1 C8 C9 111.23(13) . .
N1 C8 H8A 109.4 . .
C9 C8 H8A 109.4 . .
N1 C8 H8B 109.4 . .
C9 C8 H8B 109.4 . .
H8A C8 H8B 108.0 . .
C10 C9 C14 119.27(16) . .
C10 C9 C8 120.25(15) . .
C14 C9 C8 120.47(15) . .
C9 C10 C11 120.05(16) . .
C9 C10 H10 120.0 . .
C11 C10 H10 120.0 . .
C12 C11 C10 120.57(16) . .
C12 C11 H11 119.7 . .
C10 C11 H11 119.7 . .
C11 C12 C13 119.46(17) . .
C11 C12 H12 120.3 . .
C13 C12 H12 120.3 . .
C14 C13 C12 120.18(17) . .
C14 C13 H13 119.9 . .
C12 C13 H13 119.9 . .
C13 C14 C9 120.47(16) . .
C13 C14 H14 119.8 . .
C9 C14 H14 119.8 . .
C1 N4 C5 118.59(14) . .
C1 N4 Pd1 125.86(11) . .
C5 N4 Pd1 115.55(11) . .
N2 N3 C6 111.33(13) . .
N2 N3 Pd1 133.23(11) . .
C6 N3 Pd1 115.32(11) . .
N3 N2 N1 104.98(13) . .
N2 N1 C7 112.32(13) . .
N2 N1 C8 118.28(13) . .
C7 N1 C8 129.28(14) . .
N3 Pd1 N3 180.0 3_557 .
N3 Pd1 N4 100.41(5) 3_557 .
N3 Pd1 N4 79.59(5) . .
N3 Pd1 N4 79.59(5) 3_557 3_557
N3 Pd1 N4 100.41(5) . 3_557
N4 Pd1 N4 180.000(1) . 3_557
F4 B1 F3 109.87(15) . .
F4 B1 F1 109.25(16) . .
F3 B1 F1 110.49(15) . .
F4 B1 F2 109.47(16) . .
F3 B1 F2 108.91(16) . .
F1 B1 F2 108.84(15) . .
N5 C15 C16 179.4(2) . .
C15 C16 H16A 109.5 . .
C15 C16 H16B 109.5 . .
H16A C16 H16B 109.5 . .
C15 C16 H16C 109.5 . .
H16A C16 H16C 109.5 . .
H16B C16 H16C 109.5 . .

loop_
_geom_bond_atom_site_label_1
_geom_bond_atom_site_label_2
_geom_bond_distance
_geom_bond_site_symmetry_2
C1 N4 1.341(2) .
C1 C2 1.392(2) .
C1 H1 0.9500 .
C2 C3 1.383(2) .
C2 H2 0.9500 .
C3 C4 1.390(2) .
C3 H3 0.9500 .
C4 C5 1.383(2) .
C4 H4 0.9500 .
C5 N4 1.362(2) .
C5 C6 1.457(2) .
C6 N3 1.363(2) .
C6 C7 1.370(2) .
C7 N1 1.356(2) .
C7 H7 0.9500 .
C8 N1 1.473(2) .
C8 C9 1.518(2) .
C8 H8A 0.9900 .
C8 H8B 0.9900 .
C9 C10 1.392(2) .
C9 C14 1.396(2) .
C10 C11 1.398(2) .
C10 H10 0.9500 .
C11 C12 1.385(3) .
C11 H11 0.9500 .
C12 C13 1.394(3) .
C12 H12 0.9500 .
C13 C14 1.391(3) .
C13 H13 0.9500 .
C14 H14 0.9500 .
N4 Pd1 2.0453(13) .
N3 N2 1.3148(19) .
N3 Pd1 1.9950(13) .
N2 N1 1.3385(19) .
Pd1 N3 1.9950(14) 3_557
Pd1 N4 2.0453(13) 3_557
B1 F4 1.383(2) .
B1 F3 1.386(2) .
B1 F1 1.389(2) .
B1 F2 1.403(2) .
N5 C15 1.139(3) .
C15 C16 1.460(3) .
C16 H16A 0.9800 .
C16 H16B 0.9800 .
C16 H16C 0.9800 .
